data_7020738
loop_
_publ_author_name
'Jiao, Chengli'
'Li, Fen'
'Zhang, Jian'
'Li, Zhangpeng'
'Wang, Shuang'
'Wang, Zhonggang'
'Yu, Hao'
'Li, Zhibao'
'Liu, Shuang'
'Wang, Ziqiang'
'Jiang, Xia'
'Sun, Lixian'
'Xu, Fen'

_publ_section_title
;
 Syntheses, structures and chemical sensing properties of three complexes
 with mixed ligands of carboxylate and bipyridine.
;
_journal_issue 5
_journal_name_full 'Dalton transactions (Cambridge, England : 2003)'
_journal_page_first 1346
_journal_page_last 1351
_journal_paper_doi 10.1039/c2dt31867a
_journal_volume 42
_journal_year 2013
_chemical_formula_sum 'C28 H24 Cu2 N4 O10'
_chemical_formula_weight 703.59
_chemical_name_systematic
;
?
;
_space_group_IT_number 14
_symmetry_cell_setting monoclinic
_symmetry_space_group_name_Hall '-P 2ybc'
_symmetry_space_group_name_H-M 'P 1 21/c 1'
_atom_sites_solution_hydrogens geom
_atom_sites_solution_primary direct
_atom_sites_solution_secondary difmap
_audit_creation_method SHELXL-97
_cell_angle_alpha 90.00
_cell_angle_beta 94.825(7)
_cell_angle_gamma 90.00
_cell_formula_units_Z 2
_cell_length_a 9.731(5)
_cell_length_b 13.576(7)
_cell_length_c 10.412(6)
_cell_measurement_reflns_used 2220
_cell_measurement_temperature 293(2)
_cell_measurement_theta_max 25.00
_cell_measurement_theta_min 2.47
_cell_volume 1370.6(13)
_computing_cell_refinement 'Bruker SMART'
_computing_data_collection 'Bruker SMART'
_computing_data_reduction 'Bruker SHELXTL'
_computing_molecular_graphics 'Bruker SHELXTL'
_computing_publication_material 'Bruker SHELXTL'
_computing_structure_refinement 'SHELXL-97 (Sheldrick, 1997)'
_computing_structure_solution 'SHELXS-97 (Sheldrick, 1990)'
_diffrn_ambient_temperature 293(2)
_diffrn_measured_fraction_theta_full 0.994
_diffrn_measured_fraction_theta_max 0.994
_diffrn_radiation_monochromator graphite
_diffrn_radiation_source 'fine-focus sealed tube'
_diffrn_radiation_type MoK\a
_diffrn_radiation_wavelength 0.71073
_diffrn_reflns_av_R_equivalents 0.0309
_diffrn_reflns_av_sigmaI/netI 0.0397
_diffrn_reflns_limit_h_max 11
_diffrn_reflns_limit_h_min -11
_diffrn_reflns_limit_k_max 15
_diffrn_reflns_limit_k_min -16
_diffrn_reflns_limit_l_max 9
_diffrn_reflns_limit_l_min -12
_diffrn_reflns_number 6370
_diffrn_reflns_theta_full 25.00
_diffrn_reflns_theta_max 25.00
_diffrn_reflns_theta_min 2.47
_exptl_absorpt_coefficient_mu 1.620
_exptl_absorpt_correction_T_max 0.772
_exptl_absorpt_correction_T_min 0.633
_exptl_absorpt_correction_type multi-scan
_exptl_absorpt_process_details SADABS
_exptl_crystal_colour blue
_exptl_crystal_density_diffrn 1.705
_exptl_crystal_density_method 'not measured'
_exptl_crystal_description block
_exptl_crystal_F_000 716
_exptl_crystal_size_max 0.62
_exptl_crystal_size_mid 0.24
_exptl_crystal_size_min 0.16
_refine_diff_density_max 0.321
_refine_diff_density_min -0.365
_refine_diff_density_rms 0.061
_refine_ls_extinction_method none
_refine_ls_goodness_of_fit_ref 1.021
_refine_ls_hydrogen_treatment constr
_refine_ls_matrix_type full
_refine_ls_number_parameters 199
_refine_ls_number_reflns 2398
_refine_ls_number_restraints 0
_refine_ls_restrained_S_all 1.021
_refine_ls_R_factor_all 0.0504
_refine_ls_R_factor_gt 0.0313
_refine_ls_shift/su_max 0.001
_refine_ls_shift/su_mean 0.000
_refine_ls_structure_factor_coef Fsqd
_refine_ls_weighting_details 'calc w=1/[\s^2^(Fo^2^)+(0.0353P)^2^+0.7247P] where P=(Fo^2^+2Fc^2^)/3'
_refine_ls_weighting_scheme calc
_refine_ls_wR_factor_gt 0.0713
_refine_ls_wR_factor_ref 0.0800
_reflns_number_gt 1841
_reflns_number_total 2398
_reflns_threshold_expression >2sigma(I)
_cod_data_source_file c2dt31867a.txt
_cod_data_source_block jiao
_cod_depositor_comments
;
The following automatic conversions were performed:

'_symmetry_cell_setting' value 'Monoclinic' changed to 'monoclinic'
according to /home/saulius/struct/CIF-dictionaries/cif_core.dic
dictionary named 'cif_core.dic' version 2.4.2 from 2011-04-26.

Automatic conversion script
Id: cif_fix_values 1891 2012-01-12 08:04:46Z andrius 
;
_cod_original_cell_volume 1370.7(13)
_cod_original_sg_symbol_H-M P2(1)/c
_cod_database_code 7020738

loop_
_symmetry_equiv_pos_as_xyz
'x, y, z'
'-x, y+1/2, -z+1/2'
'-x, -y, -z'
'x, -y-1/2, z-1/2'

loop_
_atom_site_label
_atom_site_type_symbol
_atom_site_fract_x
_atom_site_fract_y
_atom_site_fract_z
_atom_site_U_iso_or_equiv
_atom_site_adp_type
_atom_site_occupancy
_atom_site_symmetry_multiplicity
_atom_site_calc_flag
_atom_site_refinement_flags
Cu1 Cu 0.39471(4) 0.53157(3) 0.11863(3) 0.03027(14) Uani 1 1 d .
C1 C 0.2944(4) 0.6726(2) -0.0893(3) 0.0414(8) Uani 1 1 d .
H1A H 0.3839 0.6712 -0.1143 0.050 Uiso 1 1 calc R
C2 C 0.1991(4) 0.7337(3) -0.1533(4) 0.0564(10) Uani 1 1 d .
H2A H 0.2239 0.7735 -0.2202 0.068 Uiso 1 1 calc R
C3 C 0.0673(4) 0.7350(3) -0.1169(4) 0.0560(10) Uani 1 1 d .
H3A H 0.0017 0.7760 -0.1592 0.067 Uiso 1 1 calc R
C4 C 0.0320(3) 0.6761(2) -0.0185(3) 0.0426(8) Uani 1 1 d .
H4A H -0.0574 0.6765 0.0067 0.051 Uiso 1 1 calc R
C5 C 0.1313(3) 0.6161(2) 0.0429(3) 0.0300(7) Uani 1 1 d .
C6 C 0.1071(3) 0.5501(2) 0.1517(3) 0.0310(7) Uani 1 1 d .
C7 C -0.0200(3) 0.5383(2) 0.2010(3) 0.0413(8) Uani 1 1 d .
H7A H -0.0974 0.5711 0.1640 0.050 Uiso 1 1 calc R
C8 C -0.0299(4) 0.4771(3) 0.3057(3) 0.0496(9) Uani 1 1 d .
H8A H -0.1137 0.4688 0.3412 0.060 Uiso 1 1 calc R
C9 C 0.0856(4) 0.4287(3) 0.3565(3) 0.0501(10) Uani 1 1 d .
H9A H 0.0810 0.3870 0.4269 0.060 Uiso 1 1 calc R
C10 C 0.2086(4) 0.4422(2) 0.3027(3) 0.0422(8) Uani 1 1 d .
H10A H 0.2865 0.4092 0.3380 0.051 Uiso 1 1 calc R
C11 C 0.6225(3) 0.6629(2) 0.0795(3) 0.0332(7) Uani 1 1 d .
C12 C 0.5636(4) 0.7171(2) 0.1901(3) 0.0464(9) Uani 1 1 d .
H12A H 0.6396 0.7432 0.2464 0.056 Uiso 1 1 calc R
H12B H 0.5101 0.7727 0.1552 0.056 Uiso 1 1 calc R
C13 C 0.5521(4) 0.6057(3) 0.3653(3) 0.0604(11) Uani 1 1 d .
H13A H 0.5010 0.6097 0.4411 0.072 Uiso 1 1 calc R
H13B H 0.6405 0.6375 0.3862 0.072 Uiso 1 1 calc R
C14 C 0.5782(4) 0.4979(3) 0.3380(3) 0.0426(8) Uani 1 1 d .
N1 N 0.2619(2) 0.61505(18) 0.0080(2) 0.0312(6) Uani 1 1 d .
N2 N 0.2199(3) 0.50137(17) 0.2013(2) 0.0299(6) Uani 1 1 d .
O1 O 0.5621(2) 0.58302(15) 0.04177(19) 0.0342(5) Uani 1 1 d .
O2 O 0.7206(2) 0.70006(18) 0.0322(2) 0.0548(7) Uani 1 1 d .
O3 O 0.4794(2) 0.65979(16) 0.2648(2) 0.0437(6) Uani 1 1 d .
O4 O 0.5067(2) 0.45711(15) 0.2453(2) 0.0396(5) Uani 1 1 d .
O5 O 0.6624(3) 0.4545(2) 0.4121(2) 0.0685(8) Uani 1 1 d .

loop_
_atom_site_aniso_label
_atom_site_aniso_U_11
_atom_site_aniso_U_22
_atom_site_aniso_U_33
_atom_site_aniso_U_23
_atom_site_aniso_U_13
_atom_site_aniso_U_12
Cu1 0.0252(2) 0.0325(2) 0.0339(2) 0.00363(16) 0.00719(15) 0.00217(17)
C1 0.0345(19) 0.047(2) 0.045(2) 0.0123(16) 0.0121(16) 0.0029(16)
C2 0.049(2) 0.057(2) 0.064(3) 0.030(2) 0.0117(19) 0.0089(19)
C3 0.044(2) 0.052(2) 0.071(3) 0.022(2) 0.001(2) 0.0171(18)
C4 0.0300(19) 0.043(2) 0.056(2) 0.0020(17) 0.0071(16) 0.0074(16)
C5 0.0269(17) 0.0298(16) 0.0337(17) -0.0053(13) 0.0047(13) -0.0018(13)
C6 0.0282(17) 0.0316(17) 0.0339(17) -0.0084(13) 0.0065(13) -0.0054(13)
C7 0.0306(19) 0.047(2) 0.047(2) -0.0079(16) 0.0104(15) -0.0008(15)
C8 0.038(2) 0.066(3) 0.049(2) -0.0047(19) 0.0229(17) -0.0108(19)
C9 0.053(3) 0.057(2) 0.042(2) 0.0109(17) 0.0164(18) -0.0107(19)
C10 0.043(2) 0.046(2) 0.0388(19) 0.0071(15) 0.0068(16) -0.0011(16)
C11 0.0246(18) 0.0349(18) 0.0403(19) 0.0053(14) 0.0041(14) 0.0029(14)
C12 0.050(2) 0.0354(19) 0.055(2) -0.0040(16) 0.0120(18) -0.0071(17)
C13 0.082(3) 0.065(3) 0.035(2) -0.0034(18) 0.010(2) -0.021(2)
C14 0.031(2) 0.062(2) 0.036(2) 0.0109(17) 0.0092(16) -0.0028(16)
N1 0.0273(15) 0.0325(14) 0.0344(15) 0.0029(11) 0.0052(11) 0.0021(11)
N2 0.0283(15) 0.0308(14) 0.0314(14) -0.0011(11) 0.0066(11) -0.0016(11)
O1 0.0299(12) 0.0325(12) 0.0417(13) -0.0039(9) 0.0117(10) -0.0013(10)
O2 0.0338(14) 0.0572(16) 0.0760(18) 0.0018(13) 0.0202(13) -0.0091(12)
O3 0.0462(15) 0.0417(13) 0.0459(14) -0.0063(11) 0.0200(11) -0.0052(11)
O4 0.0371(13) 0.0391(13) 0.0423(14) 0.0040(10) 0.0012(11) 0.0066(10)
O5 0.0466(17) 0.108(2) 0.0493(16) 0.0241(16) -0.0049(13) 0.0082(16)

loop_
_atom_type_symbol
_atom_type_description
_atom_type_scat_dispersion_real
_atom_type_scat_dispersion_imag
_atom_type_scat_source
C C 0.0033 0.0016 'International Tables Vol C Tables 4.2.6.8 and 6.1.1.4'
H H 0.0000 0.0000 'International Tables Vol C Tables 4.2.6.8 and 6.1.1.4'
N N 0.0061 0.0033 'International Tables Vol C Tables 4.2.6.8 and 6.1.1.4'
O O 0.0106 0.0060 'International Tables Vol C Tables 4.2.6.8 and 6.1.1.4'
Cu Cu 0.3201 1.2651 'International Tables Vol C Tables 4.2.6.8 and 6.1.1.4'

loop_
_geom_angle_atom_site_label_1
_geom_angle_atom_site_label_2
_geom_angle_atom_site_label_3
_geom_angle
_geom_angle_site_symmetry_1
_geom_angle_site_symmetry_3
O4 Cu1 O1 91.41(10) . .
O4 Cu1 N1 171.59(9) . .
O1 Cu1 N1 94.58(10) . .
O4 Cu1 N2 92.86(10) . .
O1 Cu1 N2 171.29(9) . .
N1 Cu1 N2 80.44(10) . .
O4 Cu1 O1 90.84(9) . 3_665
O1 Cu1 O1 75.28(9) . 3_665
N1 Cu1 O1 96.39(9) . 3_665
N2 Cu1 O1 112.22(9) . 3_665
O4 Cu1 O3 78.63(9) . .
O1 Cu1 O3 75.75(8) . .
N1 Cu1 O3 97.11(10) . .
N2 Cu1 O3 97.66(9) . .
O1 Cu1 O3 148.84(7) 3_665 .
N1 C1 C2 121.8(3) . .
C3 C2 C1 119.0(3) . .
C4 C3 C2 120.0(3) . .
C3 C4 C5 118.9(3) . .
N1 C5 C4 121.4(3) . .
N1 C5 C6 114.4(3) . .
C4 C5 C6 124.2(3) . .
N2 C6 C7 121.6(3) . .
N2 C6 C5 114.5(3) . .
C7 C6 C5 123.9(3) . .
C8 C7 C6 119.1(3) . .
C9 C8 C7 118.9(3) . .
C8 C9 C10 119.6(3) . .
N2 C10 C9 122.2(3) . .
O2 C11 O1 125.6(3) . .
O2 C11 C12 117.6(3) . .
O1 C11 C12 116.8(3) . .
O3 C12 C11 115.1(3) . .
O3 C13 C14 116.3(3) . .
O5 C14 O4 124.3(4) . .
O5 C14 C13 117.3(3) . .
O4 C14 C13 118.3(3) . .
C1 N1 C5 119.0(3) . .
C1 N1 Cu1 125.6(2) . .
C5 N1 Cu1 115.27(19) . .
C10 N2 C6 118.7(3) . .
C10 N2 Cu1 126.0(2) . .
C6 N2 Cu1 115.22(19) . .
C11 O1 Cu1 122.83(19) . .
C11 O1 Cu1 132.45(18) . 3_665
Cu1 O1 Cu1 104.72(9) . 3_665
C12 O3 C13 114.5(3) . .
C12 O3 Cu1 103.55(17) . .
C13 O3 Cu1 102.39(19) . .
C14 O4 Cu1 122.3(2) . .

loop_
_geom_bond_atom_site_label_1
_geom_bond_atom_site_label_2
_geom_bond_distance
_geom_bond_site_symmetry_2
Cu1 O4 1.926(2) .
Cu1 O1 2.000(2) .
Cu1 N1 2.007(2) .
Cu1 N2 2.013(3) .
Cu1 O1 2.346(2) 3_665
Cu1 O3 2.411(2) .
C1 N1 1.339(4) .
C1 C2 1.374(5) .
C2 C3 1.368(5) .
C3 C4 1.366(5) .
C4 C5 1.379(4) .
C5 N1 1.351(4) .
C5 C6 1.479(4) .
C6 N2 1.347(4) .
C6 C7 1.388(4) .
C7 C8 1.381(5) .
C8 C9 1.369(5) .
C9 C10 1.375(4) .
C10 N2 1.338(4) .
C11 O2 1.219(3) .
C11 O1 1.279(4) .
C11 C12 1.520(4) .
C12 O3 1.410(4) .
C13 O3 1.419(4) .
C13 C14 1.515(5) .
C14 O5 1.227(4) .
C14 O4 1.269(4) .
O1 Cu1 2.346(2) 3_665
